data_2204404
loop_
_publ_author_name
'Zhang, Ying'
'Feng, Tian-Yang'

_publ_section_title
;
 2-Chloro-<i>N</i>-(5-chloro-4-fluoro-2-nitrophenyl)acetamide
;
_journal_issue 10
_journal_name_full 'Acta Crystallographica Section E'
_journal_page_first o1717
_journal_page_last o1718
_journal_paper_doi 10.1107/S1600536804021646
_journal_volume 60
_journal_year 2004
_chemical_formula_iupac 'C8 H5 Cl2 F N2 O3'
_chemical_formula_moiety 'C8 H5 Cl2 F N2 O3'
_chemical_formula_sum 'C8 H5 Cl2 F N2 O3'
_chemical_formula_weight 267.04
_chemical_name_systematic
;
2-Chloro-N-(5-chloro-4-fluoro-2-nitrophenyl)acetamide
;
_space_group_IT_number 14
_symmetry_cell_setting monoclinic
_symmetry_space_group_name_Hall '-P 2yn'
_symmetry_space_group_name_H-M 'P 1 21/n 1'
_atom_sites_solution_hydrogens geom
_atom_sites_solution_primary direct
_atom_sites_solution_secondary difmap
_cell_angle_alpha 90.00
_cell_angle_beta 93.139(5)
_cell_angle_gamma 90.00
_cell_formula_units_Z 4
_cell_length_a 11.193(3)
_cell_length_b 6.4489(19)
_cell_length_c 14.427(4)
_cell_measurement_reflns_used 860
_cell_measurement_temperature 293(2)
_cell_measurement_theta_max 26.16
_cell_measurement_theta_min 3.46
_cell_volume 1039.8(5)
_computing_cell_refinement SMART
_computing_data_collection 'SMART (Bruker, 1997)'
_computing_data_reduction 'SAINT (Bruker, 1997)'
_computing_molecular_graphics 'SHELXTL (Bruker, 1997)'
_computing_publication_material SHELXTL
_computing_structure_refinement 'SHELXL97 (Sheldrick, 1997)'
_computing_structure_solution 'SHELXS97 (Sheldrick, 1990)'
_diffrn_ambient_temperature 293(2)
_diffrn_measured_fraction_theta_full 0.995
_diffrn_measured_fraction_theta_max 0.995
_diffrn_measurement_device_type 'Bruker SMART 1000 CCD area-detector'
_diffrn_measurement_method '\f and \w'
_diffrn_radiation_monochromator graphite
_diffrn_radiation_type MoK\a
_diffrn_radiation_wavelength 0.71073
_diffrn_reflns_av_R_equivalents 0.0243
_diffrn_reflns_av_sigmaI/netI 0.0275
_diffrn_reflns_limit_h_max 12
_diffrn_reflns_limit_h_min -13
_diffrn_reflns_limit_k_max 8
_diffrn_reflns_limit_k_min -7
_diffrn_reflns_limit_l_max 18
_diffrn_reflns_limit_l_min -7
_diffrn_reflns_number 5701
_diffrn_reflns_theta_full 26.36
_diffrn_reflns_theta_max 26.36
_diffrn_reflns_theta_min 2.83
_diffrn_standards_number 0
_exptl_absorpt_coefficient_mu 0.631
_exptl_absorpt_correction_T_max 0.881
_exptl_absorpt_correction_T_min 0.826
_exptl_absorpt_correction_type multi-scan
_exptl_absorpt_process_details '(SADABS; Bruker, 1997)'
_exptl_crystal_colour yellow
_exptl_crystal_density_diffrn 1.706
_exptl_crystal_density_method 'not measured'
_exptl_crystal_description prism
_exptl_crystal_F_000 536
_exptl_crystal_size_max 0.40
_exptl_crystal_size_mid 0.24
_exptl_crystal_size_min 0.20
_refine_diff_density_max 0.362
_refine_diff_density_min -0.397
_refine_ls_extinction_coef 0.031(3)
_refine_ls_extinction_expression Fc^*^=kFc[1+0.001xFc^2^\l^3^/sin(2\q)]^-1/4^
_refine_ls_extinction_method SHELXL97
_refine_ls_goodness_of_fit_ref 1.024
_refine_ls_hydrogen_treatment mixed
_refine_ls_matrix_type full
_refine_ls_number_parameters 169
_refine_ls_number_reflns 2104
_refine_ls_number_restraints 31
_refine_ls_restrained_S_all 1.040
_refine_ls_R_factor_all 0.0511
_refine_ls_R_factor_gt 0.0348
_refine_ls_shift/su_max 0.001
_refine_ls_shift/su_mean 0.000
_refine_ls_structure_factor_coef Fsqd
_refine_ls_weighting_details 'calc w = 1/[\s^2^(Fo^2^)+(0.0468P)^2^+0.356P] where P = (Fo^2^+2Fc^2^)/3'
_refine_ls_weighting_scheme calc
_refine_ls_wR_factor_gt 0.0865
_refine_ls_wR_factor_ref 0.0952
_reflns_number_gt 1618
_reflns_number_total 2104
_reflns_threshold_expression I>2\s(I)
_cod_data_source_file wn6273.cif
_cod_data_source_block I
_cod_original_sg_symbol_H-M 'P 21/n'
_cod_database_code 2204404
_cod_database_fobs_code 2204404

loop_
_symmetry_equiv_pos_as_xyz
'x, y, z'
'-x+1/2, y+1/2, -z+1/2'
'-x, -y, -z'
'x-1/2, -y-1/2, z-1/2'

loop_
_atom_site_label
_atom_site_fract_x
_atom_site_fract_y
_atom_site_fract_z
_atom_site_U_iso_or_equiv
_atom_site_adp_type
_atom_site_calc_flag
_atom_site_refinement_flags
_atom_site_occupancy
_atom_site_disorder_assembly
_atom_site_disorder_group
_atom_site_type_symbol
Cl1 0.66307(5) 0.02654(9) -0.04980(4) 0.0540(2) Uani d . 1 A . Cl
Cl2 0.43021(6) 0.86911(12) 0.30681(5) 0.0791(3) Uani d . 1 . . Cl
F1 0.88359(12) 0.2647(2) -0.04761(10) 0.0651(4) Uani d . 1 . . F
N1 0.54229(15) 0.6038(3) 0.17069(12) 0.0420(4) Uani d D 1 A . N
H1 0.564(2) 0.713(2) 0.2000(14) 0.049(7) Uiso d D 1 . . H
N2 0.77366(18) 0.8099(3) 0.15175(13) 0.0548(5) Uani d D 1 . . N
O1 0.39531(16) 0.3590(3) 0.16375(14) 0.0745(6) Uani d . 1 A . O
O2 0.7006(6) 0.8982(14) 0.1977(6) 0.070(2) Uani d PDU 0.81(3) A 1 O
O3 0.8714(6) 0.887(2) 0.1370(9) 0.082(3) Uani d PDU 0.81(3) A 1 O
O2' 0.7082(19) 0.919(5) 0.195(2) 0.047(7) Uani d PDU 0.19(3) A 2 O
O3' 0.8826(8) 0.814(5) 0.170(2) 0.056(6) Uani d PDU 0.19(3) A 2 O
C1 0.62743(16) 0.5200(3) 0.11420(13) 0.0354(4) Uani d . 1 . . C
C2 0.73868(18) 0.6164(3) 0.10460(13) 0.0397(5) Uani d . 1 A . C
C3 0.82427(18) 0.5318(4) 0.04992(15) 0.0461(5) Uani d . 1 . . C
H3 0.8973 0.5981 0.0443 0.055 Uiso calc R 1 A . H
C4 0.80003(18) 0.3507(3) 0.00464(15) 0.0441(5) Uani d . 1 A . C
C5 0.69164(18) 0.2525(3) 0.01112(14) 0.0385(4) Uani d . 1 . . C
C6 0.60614(17) 0.3368(3) 0.06539(14) 0.0398(5) Uani d . 1 A . C
H6 0.5330 0.2699 0.0693 0.048 Uiso calc R 1 . . H
C7 0.43841(19) 0.5167(3) 0.19534(16) 0.0459(5) Uani d . 1 . . C
C8 0.3721(2) 0.6279(4) 0.26896(19) 0.0608(6) Uani d . 1 A . C
H8A 0.3697 0.5374 0.3225 0.073 Uiso calc R 1 . . H
H8B 0.2902 0.6490 0.2453 0.073 Uiso calc R 1 . . H

loop_
_atom_site_aniso_label
_atom_site_aniso_U_11
_atom_site_aniso_U_22
_atom_site_aniso_U_33
_atom_site_aniso_U_12
_atom_site_aniso_U_13
_atom_site_aniso_U_23
Cl1 0.0578(4) 0.0441(3) 0.0615(4) -0.0068(2) 0.0171(3) -0.0143(3)
Cl2 0.0689(4) 0.0858(5) 0.0841(5) -0.0030(4) 0.0173(4) -0.0426(4)
F1 0.0521(8) 0.0658(9) 0.0807(10) -0.0050(6) 0.0323(7) -0.0137(8)
N1 0.0426(9) 0.0394(10) 0.0446(10) -0.0029(8) 0.0076(8) -0.0066(8)
N2 0.0555(12) 0.0588(12) 0.0500(11) -0.0181(10) 0.0030(10) -0.0120(10)
O1 0.0591(10) 0.0637(11) 0.1042(15) -0.0211(9) 0.0378(10) -0.0294(11)
O2 0.079(3) 0.059(3) 0.076(3) -0.022(2) 0.022(2) -0.029(3)
O3 0.0690(19) 0.079(4) 0.099(4) -0.043(2) 0.019(2) -0.028(4)
O2' 0.053(9) 0.039(8) 0.051(10) -0.010(6) 0.006(7) 0.000(7)
O3' 0.050(6) 0.050(9) 0.069(9) -0.027(4) 0.000(5) -0.007(6)
C1 0.0362(10) 0.0365(10) 0.0334(10) -0.0013(8) 0.0016(8) 0.0026(8)
C2 0.0419(11) 0.0410(11) 0.0361(10) -0.0069(9) -0.0004(8) -0.0003(9)
C3 0.0366(10) 0.0526(13) 0.0496(12) -0.0101(9) 0.0062(9) 0.0016(11)
C4 0.0397(10) 0.0483(13) 0.0455(11) 0.0014(9) 0.0123(9) 0.0035(10)
C5 0.0427(10) 0.0351(10) 0.0382(10) -0.0014(8) 0.0062(8) 0.0012(9)
C6 0.0366(10) 0.0384(11) 0.0449(11) -0.0048(8) 0.0065(9) -0.0006(9)
C7 0.0428(11) 0.0443(12) 0.0512(12) 0.0013(9) 0.0085(9) -0.0013(10)
C8 0.0598(14) 0.0602(15) 0.0648(15) 0.0000(12) 0.0233(12) -0.0086(13)

loop_
_atom_type_symbol
_atom_type_description
_atom_type_scat_dispersion_real
_atom_type_scat_dispersion_imag
_atom_type_scat_source
C C 0.0033 0.0016 'International Tables Vol C Tables 4.2.6.8 and 6.1.1.4'
H H 0.0000 0.0000 'International Tables Vol C Tables 4.2.6.8 and 6.1.1.4'
N N 0.0061 0.0033 'International Tables Vol C Tables 4.2.6.8 and 6.1.1.4'
O O 0.0106 0.0060 'International Tables Vol C Tables 4.2.6.8 and 6.1.1.4'
F F 0.0171 0.0103 'International Tables Vol C Tables 4.2.6.8 and 6.1.1.4'
Cl Cl 0.1484 0.1585 'International Tables Vol C Tables 4.2.6.8 and 6.1.1.4'

loop_
_geom_angle_atom_site_label_1
_geom_angle_atom_site_label_2
_geom_angle_atom_site_label_3
_geom_angle
C7 N1 C1 127.97(18)
C7 N1 H1 115.8(16)
C1 N1 H1 115.4(16)
O2' N2 O2 8(2)
O2' N2 O3 115.0(17)
O2 N2 O3 122.2(4)
O2' N2 O3' 119.8(12)
O2 N2 O3' 123.9(10)
O3 N2 O3' 31.9(11)
O2' N2 C2 125.3(16)
O2 N2 C2 118.6(5)
O3 N2 C2 118.8(3)
O3' N2 C2 110.7(10)
C6 C1 N1 121.42(17)
C6 C1 C2 117.02(18)
N1 C1 C2 121.55(18)
C3 C2 C1 121.74(19)
C3 C2 N2 115.11(18)
C1 C2 N2 123.15(18)
C4 C3 C2 119.09(19)
C4 C3 H3 120.5
C2 C3 H3 120.5
F1 C4 C3 119.66(18)
F1 C4 C5 119.22(19)
C3 C4 C5 121.12(19)
C4 C5 C6 119.85(19)
C4 C5 Cl1 119.63(16)
C6 C5 Cl1 120.51(15)
C5 C6 C1 121.17(18)
C5 C6 H6 119.4
C1 C6 H6 119.4
O1 C7 N1 125.6(2)
O1 C7 C8 117.7(2)
N1 C7 C8 116.7(2)
C7 C8 Cl2 116.77(17)
C7 C8 H8A 108.1
Cl2 C8 H8A 108.1
C7 C8 H8B 108.1
Cl2 C8 H8B 108.1
H8A C8 H8B 107.3

loop_
_geom_bond_atom_site_label_1
_geom_bond_atom_site_label_2
_geom_bond_distance
Cl1 C5 1.722(2)
Cl2 C8 1.761(3)
F1 C4 1.352(2)
N1 C7 1.356(3)
N1 C1 1.396(3)
N1 H1 0.849(10)
N2 O2' 1.210(10)
N2 O2 1.221(4)
N2 O3 1.231(4)
N2 O3' 1.233(9)
N2 C2 1.465(3)
O1 C7 1.204(3)
C1 C6 1.389(3)
C1 C2 1.405(3)
C2 C3 1.386(3)
C3 C4 1.358(3)
C3 H3 0.9300
C4 C5 1.376(3)
C5 C6 1.381(3)
C6 H6 0.9300
C7 C8 1.510(3)
C8 H8A 0.9700
C8 H8B 0.9700

loop_
_geom_hbond_atom_site_label_D
_geom_hbond_atom_site_label_H
_geom_hbond_atom_site_label_A
_geom_hbond_distance_DH
_geom_hbond_distance_HA
_geom_hbond_distance_DA
_geom_hbond_angle_DHA
N1 H1 Cl2 0.850(10) 2.42(2) 2.937(2) 120(2)
N1 H1 O2 0.850(10) 1.94(2) 2.611(9) 135(2)
N1 H1 O2' 0.850(10) 2.10(4) 2.766(4) 135(2)

loop_
_geom_torsion_atom_site_label_1
_geom_torsion_atom_site_label_2
_geom_torsion_atom_site_label_3
_geom_torsion_atom_site_label_4
_geom_torsion
C7 N1 C1 C6 8.3(3)
C7 N1 C1 C2 -171.3(2)
C6 C1 C2 C3 -0.8(3)
N1 C1 C2 C3 178.81(19)
C6 C1 C2 N2 180.00(18)
N1 C1 C2 N2 -0.4(3)
O2' N2 C2 C3 172(2)
O2 N2 C2 C3 176.7(6)
O3 N2 C2 C3 3.1(10)
O3' N2 C2 C3 -31(2)
O2' N2 C2 C1 -9(2)
O2 N2 C2 C1 -4.1(6)
O3 N2 C2 C1 -177.6(10)
O3' N2 C2 C1 148(2)
C1 C2 C3 C4 -0.2(3)
N2 C2 C3 C4 179.09(19)
C2 C3 C4 F1 -178.83(19)
C2 C3 C4 C5 1.0(3)
F1 C4 C5 C6 178.99(18)
C3 C4 C5 C6 -0.9(3)
F1 C4 C5 Cl1 -1.8(3)
C3 C4 C5 Cl1 178.34(17)
C4 C5 C6 C1 -0.2(3)
Cl1 C5 C6 C1 -179.36(15)
N1 C1 C6 C5 -178.65(18)
C2 C1 C6 C5 1.0(3)
C1 N1 C7 O1 -8.8(4)
C1 N1 C7 C8 171.0(2)
O1 C7 C8 Cl2 -174.7(2)
N1 C7 C8 Cl2 5.5(3)
